data_4100177
_journal_name_full 'Journal of the American Chemical Society'
_journal_paper_doi 10.1021/ja050521s
_journal_year 2005
_chemical_formula_sum 'C42 H58 N2 Yb'
_chemical_formula_weight 763.94
_space_group_IT_number 14
_symmetry_cell_setting monoclinic
_symmetry_space_group_name_Hall '-P 2yn'
_symmetry_space_group_name_H-M 'P 1 21/n 1'
_cell_angle_alpha 90.00
_cell_angle_beta 94.17(1)
_cell_angle_gamma 90.00
_cell_formula_units_Z 4
_cell_length_a 16.326(2)
_cell_length_b 9.565(1)
_cell_length_c 23.801(4)
_cell_measurement_temperature 133(2)
_cell_volume 3707(1)
_diffrn_ambient_temperature 133(2)
_exptl_crystal_density_diffrn 1.369
_cod_depositor_comments
;
The following automatic conversions were performed:
'_symmetry_cell_setting' value 'Monoclinic' changed to 'monoclinic'
according to '/home/saulius/struct/CIF-dictionaries/cif_core.dic'
dictionary named 'cif_core.dic' version 2.4.1 from 2010-06-29.

Automatic conversion script
Id: cif_fix_enum 1527 2010-12-29 10:47:43Z saulius 
;
_cod_original_sg_symbol_H-M 'P 21/n'
_cod_database_code 4100177

loop_
_symmetry_equiv_pos_as_xyz
'x, y, z'
'-x+1/2, y+1/2, -z+1/2'
'-x, -y, -z'
'x-1/2, -y-1/2, z-1/2'

loop_
_atom_site_label
_atom_site_type_symbol
_atom_site_fract_x
_atom_site_fract_y
_atom_site_fract_z
_atom_site_U_iso_or_equiv
_atom_site_adp_type
_atom_site_occupancy
_atom_site_symmetry_multiplicity
_atom_site_calc_flag
_atom_site_refinement_flags
_atom_site_disorder_assembly
_atom_site_disorder_group
Yb1 Yb 0.943993(5) 0.952549(9) 0.204212(4) 0.01808(3) Uani 1 1 d . . .
N1 N 0.97321(10) 0.81902(18) 0.28366(7) 0.0178(4) Uani 1 1 d . . .
C1 C 0.90147(14) 0.6297(3) 0.33237(9) 0.0294(5) Uani 1 1 d . . .
H1A H 0.9184 0.5313 0.3328 0.044 Uiso 1 1 calc R . .
H1B H 0.8415 0.6353 0.3321 0.044 Uiso 1 1 calc R . .
H1C H 0.9263 0.6767 0.3660 0.044 Uiso 1 1 calc R . .
N2 N 0.97157(10) 0.74998(18) 0.15408(7) 0.0187(4) Uani 1 1 d . . .
C2 C 0.92961(12) 0.7002(2) 0.28011(9) 0.0204(4) Uani 1 1 d . . .
C3 C 0.90476(13) 0.6317(2) 0.22932(9) 0.0210(4) Uani 1 1 d . . .
H3A H 0.8704(15) 0.555(3) 0.2332(10) 0.025 Uiso 1 1 d . . .
C4 C 0.93251(12) 0.6404(2) 0.17427(9) 0.0199(4) Uani 1 1 d . . .
C5 C 0.91434(15) 0.5127(2) 0.13831(10) 0.0285(5) Uani 1 1 d . . .
H5A H 0.9377 0.5248 0.1019 0.043 Uiso 0.50 1 calc PR . .
H5B H 0.8548 0.5001 0.1324 0.043 Uiso 0.50 1 calc PR . .
H5C H 0.9387 0.4301 0.1573 0.043 Uiso 0.50 1 calc PR . .
H5D H 0.8831 0.4452 0.1592 0.043 Uiso 0.50 1 calc PR . .
H5E H 0.9660 0.4699 0.1287 0.043 Uiso 0.50 1 calc PR . .
H5F H 0.8821 0.5399 0.1037 0.043 Uiso 0.50 1 calc PR . .
C6 C 1.01017(13) 0.7285(2) 0.10144(9) 0.0226(5) Uani 1 1 d . . .
C7 C 0.96598(15) 0.7464(2) 0.04868(9) 0.0271(5) Uani 1 1 d . . .
C8 C 1.00586(17) 0.7193(3) -0.00018(10) 0.0355(6) Uani 1 1 d . . .
H8A H 0.9762 0.7292 -0.0358 0.043 Uiso 1 1 calc R . .
C9 C 1.08650(17) 0.6787(3) 0.00188(10) 0.0399(6) Uani 1 1 d . . .
H9A H 1.1123 0.6612 -0.0319 0.048 Uiso 1 1 calc R . .
C10 C 1.12990(16) 0.6635(3) 0.05341(10) 0.0354(6) Uani 1 1 d . . .
H10A H 1.1860 0.6363 0.0547 0.042 Uiso 1 1 calc R . .
C11 C 1.09318(14) 0.6872(2) 0.10379(9) 0.0269(5) Uani 1 1 d . . .
C12 C 1.14373(14) 0.6608(3) 0.15911(10) 0.0287(5) Uani 1 1 d . . .
H12A H 1.1153 0.7075 0.1898 0.034 Uiso 1 1 calc R . .
C13 C 1.22977(16) 0.7234(4) 0.15866(12) 0.0506(8) Uani 1 1 d . . .
H13A H 1.2257 0.8213 0.1467 0.076 Uiso 1 1 calc R . .
H13B H 1.2616 0.6708 0.1324 0.076 Uiso 1 1 calc R . .
H13C H 1.2573 0.7182 0.1966 0.076 Uiso 1 1 calc R . .
C14 C 1.1474(2) 0.5047(3) 0.17182(13) 0.0511(8) Uani 1 1 d . . .
H14A H 1.0918 0.4695 0.1760 0.077 Uiso 1 1 calc R . .
H14B H 1.1816 0.4887 0.2068 0.077 Uiso 1 1 calc R . .
H14C H 1.1713 0.4555 0.1408 0.077 Uiso 1 1 calc R . .
C15 C 0.87780(16) 0.7955(3) 0.04145(10) 0.0329(6) Uani 1 1 d . . .
H15A H 0.8577 0.8086 0.0798 0.039 Uiso 1 1 calc R . .
C16 C 0.8736(2) 0.9377(3) 0.01137(12) 0.0589(9) Uani 1 1 d . . .
H16A H 0.9069 1.0059 0.0336 0.088 Uiso 1 1 calc R . .
H16B H 0.8164 0.9697 0.0072 0.088 Uiso 1 1 calc R . .
H16C H 0.8947 0.9282 -0.0259 0.088 Uiso 1 1 calc R . .
C17 C 0.82041(19) 0.6915(4) 0.00925(13) 0.0552(8) Uani 1 1 d . . .
H17A H 0.8252 0.5997 0.0275 0.083 Uiso 1 1 calc R . .
H17B H 0.8358 0.6836 -0.0297 0.083 Uiso 1 1 calc R . .
H17C H 0.7636 0.7246 0.0093 0.083 Uiso 1 1 calc R . .
C18 C 1.01673(13) 0.8500(2) 0.33751(8) 0.0211(4) Uani 1 1 d . . .
C19 C 0.99100(14) 0.9598(3) 0.37191(9) 0.0264(5) Uani 1 1 d . . .
C20 C 1.03497(16) 0.9854(3) 0.42337(10) 0.0367(6) Uani 1 1 d . . .
H20A H 1.0179 1.0589 0.4467 0.044 Uiso 1 1 calc R . .
C21 C 1.10263(17) 0.9064(3) 0.44104(10) 0.0407(7) Uani 1 1 d . . .
H21A H 1.1314 0.9244 0.4764 0.049 Uiso 1 1 calc R . .
C22 C 1.12796(15) 0.8014(3) 0.40694(10) 0.0346(6) Uani 1 1 d . . .
H22A H 1.1749 0.7477 0.4192 0.042 Uiso 1 1 calc R . .
C23 C 1.08709(13) 0.7710(2) 0.35490(9) 0.0250(5) Uani 1 1 d . . .
C24 C 1.12088(13) 0.6556(3) 0.31926(10) 0.0299(5) Uani 1 1 d . . .
H24A H 1.0896 0.6571 0.2815 0.036 Uiso 1 1 calc R . .
C25 C 1.21131(15) 0.6814(3) 0.31041(12) 0.0454(7) Uani 1 1 d . . .
H25A H 1.2176 0.7738 0.2934 0.068 Uiso 1 1 calc R . .
H25B H 1.2310 0.6095 0.2853 0.068 Uiso 1 1 calc R . .
H25C H 1.2435 0.6775 0.3468 0.068 Uiso 1 1 calc R . .
C26 C 1.1107(2) 0.5103(3) 0.34502(14) 0.0526(8) Uani 1 1 d . . .
H26A H 1.0527 0.4948 0.3514 0.079 Uiso 1 1 calc R . .
H26B H 1.1438 0.5043 0.3810 0.079 Uiso 1 1 calc R . .
H26C H 1.1290 0.4389 0.3192 0.079 Uiso 1 1 calc R . .
C27 C 0.91669(15) 1.0484(3) 0.35497(10) 0.0304(5) Uani 1 1 d . . .
H27A H 0.9065 1.0398 0.3132 0.036 Uiso 1 1 calc R . .
C28 C 0.83984(16) 0.9946(3) 0.38080(12) 0.0441(7) Uani 1 1 d . . .
H28A H 0.8310 0.8962 0.3705 0.066 Uiso 1 1 calc R . .
H28B H 0.7922 1.0499 0.3665 0.066 Uiso 1 1 calc R . .
H28C H 0.8469 1.0032 0.4219 0.066 Uiso 1 1 calc R . .
C29 C 0.92887(18) 1.2035(3) 0.36798(13) 0.0447(7) Uani 1 1 d . . .
H29A H 0.9800 1.2357 0.3530 0.067 Uiso 1 1 calc R . .
H29B H 0.9319 1.2178 0.4088 0.067 Uiso 1 1 calc R . .
H29C H 0.8825 1.2567 0.3504 0.067 Uiso 1 1 calc R . .
C31 C 0.81902(14) 1.1295(3) 0.17617(10) 0.0321(5) Uani 1 1 d . . .
H31A H 0.8324 1.2210 0.1643 0.039 Uiso 1 1 calc R . .
C32 C 0.80658(14) 1.0126(3) 0.14116(10) 0.0302(5) Uani 1 1 d . . .
H32A H 0.8101 1.0106 0.1015 0.036 Uiso 1 1 calc R . .
C33 C 0.78806(13) 0.8990(3) 0.17520(10) 0.0281(5) Uani 1 1 d . . .
H33A H 0.7768 0.8063 0.1626 0.034 Uiso 1 1 calc R . .
C34 C 0.78907(13) 0.9453(3) 0.23084(10) 0.0285(5) Uani 1 1 d . . .
H34A H 0.7786 0.8899 0.2627 0.034 Uiso 1 1 calc R . .
C35 C 0.80834(14) 1.0886(3) 0.23141(10) 0.0311(5) Uani 1 1 d . . .
H35A H 0.8132 1.1472 0.2637 0.037 Uiso 1 1 calc R . .
C36 C 1.01832(16) 1.1560(3) 0.15844(10) 0.0330(6) Uani 1 1 d . . .
H36A H 0.9899 1.1985 0.1266 0.040 Uiso 1 1 calc R . .
C37 C 1.07271(15) 1.0419(3) 0.15738(11) 0.0342(6) Uani 1 1 d . . .
H37A H 1.0878 0.9941 0.1247 0.041 Uiso 1 1 calc R . .
C38 C 1.10071(14) 1.0115(3) 0.21327(11) 0.0331(6) Uani 1 1 d . . .
H38A H 1.1377 0.9387 0.2250 0.040 Uiso 1 1 calc R . .
C39 C 1.06458(14) 1.1070(3) 0.24878(10) 0.0298(5) Uani 1 1 d . . .
H39A H 1.0732 1.1104 0.2887 0.036 Uiso 1 1 calc R . .
C40 C 1.01364(15) 1.1962(2) 0.21535(10) 0.0300(5) Uani 1 1 d . . .
H40A H 0.9816 1.2706 0.2285 0.036 Uiso 1 1 calc R . .
C41 C 0.8485(12) 0.673(2) 0.4970(13) 0.041(4) Uani 0.368(3) 1 d PDU A -1
H41A H 0.7901 0.6603 0.4858 0.061 Uiso 0.368(3) 1 calc PR A -1
H41B H 0.8708 0.7477 0.4744 0.061 Uiso 0.368(3) 1 calc PR A -1
H41C H 0.8551 0.6988 0.5370 0.061 Uiso 0.368(3) 1 calc PR A -1
C42 C 0.8944(10) 0.5376(19) 0.4878(10) 0.031(3) Uani 0.368(3) 1 d PDU A -1
H42A H 0.8866 0.5112 0.4475 0.038 Uiso 0.368(3) 1 calc PR A -1
H42B H 0.8708 0.4623 0.5101 0.038 Uiso 0.368(3) 1 calc PR A -1
C43 C 0.9864(9) 0.5497(18) 0.5046(10) 0.029(3) Uani 0.368(3) 1 d PDU A -1
H43A H 1.0097 0.6243 0.4817 0.035 Uiso 0.368(3) 1 calc PR A -1
H43B H 0.9937 0.5784 0.5446 0.035 Uiso 0.368(3) 1 calc PR A -1
C44 C 1.0339(9) 0.4164(18) 0.4970(9) 0.027(3) Uani 0.368(3) 1 d PDU A -1
H44A H 1.0252 0.3860 0.4573 0.032 Uiso 0.368(3) 1 calc PR A -1
H44B H 1.0117 0.3425 0.5208 0.032 Uiso 0.368(3) 1 calc PR A -1
C45 C 1.1256(9) 0.4301(19) 0.5121(9) 0.028(3) Uani 0.368(3) 1 d PDU A -1
H45A H 1.1344 0.4660 0.5511 0.034 Uiso 0.368(3) 1 calc PR A -1
H45B H 1.1486 0.4994 0.4867 0.034 Uiso 0.368(3) 1 calc PR A -1
C46 C 1.1718(11) 0.293(2) 0.5078(12) 0.040(4) Uani 0.368(3) 1 d PDU A -1
H46A H 1.2304 0.3087 0.5177 0.060 Uiso 0.368(3) 1 calc PR A -1
H46B H 1.1643 0.2576 0.4691 0.060 Uiso 0.368(3) 1 calc PR A -1
H46C H 1.1506 0.2246 0.5337 0.060 Uiso 0.368(3) 1 calc PR A -1
C41A C 0.839(2) 0.660(4) 0.485(2) 0.034(6) Uani 0.132(3) 1 d PDU A -2
H41D H 0.8233 0.7570 0.4917 0.051 Uiso 0.132(3) 1 calc PR A -2
H41E H 0.8070 0.5973 0.5075 0.051 Uiso 0.132(3) 1 calc PR A -2
H41F H 0.8278 0.6377 0.4449 0.051 Uiso 0.132(3) 1 calc PR A -2
C42A C 0.9297(19) 0.641(3) 0.5014(14) 0.031(4) Uani 0.132(3) 1 d PDU A -2
H42C H 0.9613 0.7052 0.4786 0.038 Uiso 0.132(3) 1 calc PR A -2
H42D H 0.9406 0.6675 0.5414 0.038 Uiso 0.132(3) 1 calc PR A -2
C43A C 0.961(2) 0.493(3) 0.4936(15) 0.028(3) Uani 0.132(3) 1 d PDU A -2
H43C H 0.9471 0.4651 0.4540 0.033 Uiso 0.132(3) 1 calc PR A -2
H43D H 0.9310 0.4298 0.5179 0.033 Uiso 0.132(3) 1 calc PR A -2
C44A C 1.052(2) 0.475(3) 0.5072(15) 0.027(3) Uani 0.132(3) 1 d PDU A -2
H44C H 1.0653 0.4998 0.5472 0.032 Uiso 0.132(3) 1 calc PR A -2
H44D H 1.0818 0.5408 0.4840 0.032 Uiso 0.132(3) 1 calc PR A -2
C45A C 1.0829(19) 0.328(2) 0.4973(15) 0.029(4) Uani 0.132(3) 1 d PDU A -2
H45C H 1.0649 0.2662 0.5274 0.035 Uiso 0.132(3) 1 calc PR A -2
H45D H 1.0571 0.2935 0.4610 0.035 Uiso 0.132(3) 1 calc PR A -2
C46A C 1.175(2) 0.317(4) 0.496(2) 0.032(6) Uani 0.132(3) 1 d PDU A -2
H46D H 1.1908 0.2190 0.4915 0.049 Uiso 0.132(3) 1 calc PR A -2
H46E H 1.2016 0.3532 0.5315 0.049 Uiso 0.132(3) 1 calc PR A -2
H46F H 1.1934 0.3721 0.4645 0.049 Uiso 0.132(3) 1 calc PR A -2

loop_
_atom_site_aniso_label
_atom_site_aniso_U_11
_atom_site_aniso_U_22
_atom_site_aniso_U_33
_atom_site_aniso_U_23
_atom_site_aniso_U_13
_atom_site_aniso_U_12
Yb1 0.01805(5) 0.01616(5) 0.01992(5) 0.00012(4) 0.00066(3) -0.00123(4)
N1 0.0167(8) 0.0185(9) 0.0179(8) 0.0001(7) -0.0004(7) -0.0004(7)
C1 0.0311(12) 0.0324(13) 0.0250(11) 0.0033(10) 0.0038(9) -0.0052(11)
N2 0.0206(9) 0.0175(9) 0.0180(8) -0.0025(7) 0.0010(7) -0.0004(7)
C2 0.0156(10) 0.0219(11) 0.0240(11) 0.0018(9) 0.0026(8) 0.0033(9)
C3 0.0203(11) 0.0164(11) 0.0261(11) 0.0028(9) -0.0001(8) -0.0034(9)
C4 0.0168(10) 0.0177(10) 0.0245(11) -0.0026(9) -0.0031(8) 0.0016(9)
C5 0.0354(13) 0.0212(12) 0.0284(12) -0.0028(9) -0.0008(10) -0.0056(10)
C6 0.0281(12) 0.0174(11) 0.0229(11) -0.0035(9) 0.0051(9) -0.0033(9)
C7 0.0387(13) 0.0211(11) 0.0215(11) -0.0021(9) 0.0018(9) -0.0020(10)
C8 0.0527(16) 0.0327(13) 0.0212(11) -0.0035(10) 0.0042(11) -0.0009(12)
C9 0.0514(17) 0.0408(16) 0.0291(13) -0.0102(11) 0.0150(12) -0.0012(13)
C10 0.0358(14) 0.0368(15) 0.0349(13) -0.0092(11) 0.0112(11) 0.0008(11)
C11 0.0313(13) 0.0227(12) 0.0274(12) -0.0040(9) 0.0066(10) -0.0027(10)
C12 0.0242(12) 0.0324(13) 0.0298(12) -0.0026(10) 0.0037(9) 0.0015(10)
C13 0.0262(14) 0.081(2) 0.0450(16) -0.0062(16) 0.0056(12) -0.0065(15)
C14 0.066(2) 0.0369(16) 0.0480(17) -0.0010(13) -0.0141(15) 0.0125(14)
C15 0.0422(14) 0.0346(14) 0.0211(11) 0.0003(10) -0.0036(10) 0.0077(11)
C16 0.085(2) 0.056(2) 0.0386(16) 0.0209(15) 0.0211(16) 0.0331(18)
C17 0.0460(17) 0.071(2) 0.0454(16) -0.0174(16) -0.0194(13) 0.0085(16)
C18 0.0214(11) 0.0244(11) 0.0172(10) 0.0016(9) 0.0000(8) -0.0036(9)
C19 0.0269(12) 0.0280(12) 0.0241(11) -0.0020(10) -0.0002(9) -0.0005(10)
C20 0.0435(15) 0.0391(15) 0.0265(12) -0.0105(11) -0.0040(11) 0.0050(12)
C21 0.0449(15) 0.0512(17) 0.0241(12) -0.0063(12) -0.0117(11) 0.0039(13)
C22 0.0288(13) 0.0436(15) 0.0301(13) 0.0028(11) -0.0073(10) 0.0058(11)
C23 0.0226(11) 0.0279(13) 0.0240(11) 0.0010(9) -0.0007(9) -0.0022(10)
C24 0.0215(11) 0.0373(14) 0.0305(12) -0.0005(11) -0.0023(9) 0.0055(11)
C25 0.0249(13) 0.064(2) 0.0470(16) -0.0108(14) 0.0015(11) 0.0073(13)
C26 0.060(2) 0.0345(16) 0.065(2) 0.0019(14) 0.0139(16) 0.0133(14)
C27 0.0327(13) 0.0308(13) 0.0271(12) -0.0064(10) -0.0015(10) 0.0052(11)
C28 0.0328(14) 0.0504(17) 0.0493(16) -0.0014(13) 0.0037(12) 0.0049(13)
C29 0.0454(16) 0.0340(15) 0.0533(17) -0.0116(13) -0.0060(13) 0.0081(13)
C31 0.0282(12) 0.0230(13) 0.0444(14) 0.0053(11) -0.0026(10) 0.0041(10)
C32 0.0262(12) 0.0359(14) 0.0280(12) 0.0017(10) -0.0014(10) 0.0088(10)
C33 0.0180(11) 0.0276(12) 0.0378(13) -0.0032(10) -0.0041(10) 0.0033(9)
C34 0.0185(11) 0.0328(13) 0.0343(13) 0.0046(11) 0.0023(9) 0.0060(10)
C35 0.0270(12) 0.0324(14) 0.0330(13) -0.0072(10) -0.0042(10) 0.0099(10)
C36 0.0440(14) 0.0250(13) 0.0304(12) 0.0036(10) 0.0049(11) -0.0118(11)
C37 0.0361(13) 0.0276(13) 0.0410(14) -0.0082(11) 0.0180(11) -0.0164(11)
C38 0.0197(12) 0.0271(13) 0.0524(16) 0.0014(11) 0.0025(11) -0.0085(10)
C39 0.0291(12) 0.0283(13) 0.0318(12) -0.0018(10) 0.0005(10) -0.0134(10)
C40 0.0368(13) 0.0196(11) 0.0344(13) -0.0018(10) 0.0079(10) -0.0068(10)
C41 0.039(8) 0.034(8) 0.049(8) -0.001(6) 0.000(7) 0.018(6)
C42 0.030(7) 0.027(7) 0.038(4) 0.001(5) 0.006(6) 0.011(5)
C43 0.030(7) 0.024(8) 0.033(3) 0.000(6) 0.003(6) 0.006(5)
C44 0.029(7) 0.022(8) 0.029(3) -0.003(5) 0.006(5) 0.008(5)
C45 0.029(7) 0.025(7) 0.030(3) 0.000(5) 0.002(5) 0.008(5)
C46 0.039(7) 0.030(9) 0.052(8) 0.004(6) 0.008(6) 0.016(5)
C41A 0.033(9) 0.026(12) 0.043(11) -0.009(10) 0.001(10) 0.010(8)
C42A 0.032(8) 0.026(8) 0.036(5) -0.002(7) 0.003(7) 0.009(6)
C43A 0.029(7) 0.024(8) 0.032(4) -0.004(6) 0.005(6) 0.006(6)
C44A 0.028(7) 0.023(8) 0.029(5) -0.001(6) 0.001(6) 0.006(6)
C45A 0.031(7) 0.024(8) 0.033(5) 0.000(6) 0.002(6) 0.009(6)
C46A 0.031(9) 0.023(12) 0.043(12) 0.008(10) 0.004(10) 0.010(8)

loop_
_geom_bond_atom_site_label_1
_geom_bond_atom_site_label_2
_geom_bond_distance
_geom_bond_site_symmetry_2
_geom_bond_publ_flag
Yb1 N1 2.3028(17) . ?
Yb1 N2 2.3364(17) . ?
Yb1 C36 2.577(2) . ?
Yb1 C37 2.594(2) . ?
Yb1 C40 2.598(2) . ?
Yb1 C38 2.613(2) . ?
Yb1 C39 2.623(2) . ?
Yb1 C33 2.639(2) . ?
Yb1 C34 2.653(2) . ?
Yb1 C32 2.669(2) . ?
Yb1 C35 2.688(2) . ?
Yb1 C31 2.697(2) . ?
N1 C2 1.341(3) . ?
N1 C18 1.450(3) . ?
C1 C2 1.515(3) . ?
N2 C4 1.334(3) . ?
N2 C6 1.457(3) . ?
C2 C3 1.408(3) . ?
C3 C4 1.420(3) . ?
C4 C5 1.509(3) . ?
C6 C11 1.409(3) . ?
C6 C7 1.412(3) . ?
C7 C8 1.398(3) . ?
C7 C15 1.512(3) . ?
C8 C9 1.370(4) . ?
C9 C10 1.379(4) . ?
C10 C11 1.398(3) . ?
C11 C12 1.523(3) . ?
C12 C14 1.524(4) . ?
C12 C13 1.528(3) . ?
C15 C17 1.533(4) . ?
C15 C16 1.536(4) . ?
C18 C23 1.412(3) . ?
C18 C19 1.414(3) . ?
C19 C20 1.396(3) . ?
C19 C27 1.510(3) . ?
C20 C21 1.379(4) . ?
C21 C22 1.374(4) . ?
C22 C23 1.394(3) . ?
C23 C24 1.520(3) . ?
C24 C25 1.527(3) . ?
C24 C26 1.533(4) . ?
C27 C29 1.526(4) . ?
C27 C28 1.526(4) . ?
C31 C35 1.395(3) . ?
C31 C32 1.401(4) . ?
C32 C33 1.401(3) . ?
C33 C34 1.395(3) . ?
C34 C35 1.406(4) . ?
C36 C37 1.408(4) . ?
C36 C40 1.415(3) . ?
C37 C38 1.405(4) . ?
C38 C39 1.403(4) . ?
C39 C40 1.399(3) . ?
C41 C42 1.522(11) . ?
C42 C43 1.529(9) . ?
C43 C44 1.510(8) . ?
C44 C45 1.519(9) . ?
C45 C46 1.519(10) . ?
C41A C42A 1.517(14) . ?
C42A C43A 1.512(13) . ?
C43A C44A 1.515(12) . ?
C44A C45A 1.516(14) . ?
C45A C46A 1.515(14) . ?
